data_2227574
loop_
_publ_author_name
'Raza, Abdul Rauf'
'Nisar, Bushra'
'Tahir, M. Nawaz'
'Shamshad, Sumaira'

_publ_section_title
;
 <i>N</i>-(4-Chlorophenyl)-2-hydroxybenzamide
;
_journal_coeditor_code HB5690
_journal_issue 11
_journal_name_full 'Acta Crystallographica Section E'
_journal_page_first o2922
_journal_paper_doi 10.1107/S1600536810042030
_journal_volume 66
_journal_year 2010
_chemical_formula_iupac 'C13 H10 Cl N O2'
_chemical_formula_moiety 'C13 H10 Cl N O2'
_chemical_formula_sum 'C13 H10 Cl N O2'
_chemical_formula_weight 247.67
_chemical_name_systematic
;
<i>N</i>-(4-Chlorophenyl)-2-hydroxybenzamide
;
_space_group_IT_number 61
_symmetry_cell_setting orthorhombic
_symmetry_space_group_name_Hall '-P 2ac 2ab'
_symmetry_space_group_name_H-M 'P b c a'
_atom_sites_solution_hydrogens geom
_atom_sites_solution_primary direct
_atom_sites_solution_secondary difmap
_audit_creation_method SHELXL-97
_cell_angle_alpha 90
_cell_angle_beta 90
_cell_angle_gamma 90
_cell_formula_units_Z 8
_cell_length_a 7.6832(3)
_cell_length_b 11.0225(3)
_cell_length_c 27.1427(11)
_cell_measurement_reflns_used 1561
_cell_measurement_temperature 296(2)
_cell_measurement_theta_max 25.25
_cell_measurement_theta_min 3.00
_cell_volume 2298.66(14)
_computing_cell_refinement 'SAINT (Bruker, 2009)'
_computing_data_collection 'APEX2 (Bruker, 2009)'
_computing_data_reduction 'SAINT (Bruker, 2009)'
_computing_molecular_graphics 'ORTEP-3 (Farrugia, 1997) and PLATON (Spek, 2009)'
_computing_publication_material
;
WinGX (Farrugia, 1999) and PLATON (Spek, 2009)
;
_computing_structure_refinement 'SHELXL97 (Sheldrick, 2008)'
_computing_structure_solution 'SHELXS97 (Sheldrick, 2008)'
_diffrn_ambient_temperature 296(2)
_diffrn_detector_area_resol_mean 7.5
_diffrn_measured_fraction_theta_full 0.994
_diffrn_measured_fraction_theta_max 0.994
_diffrn_measurement_device_type 'Bruker Kappa APEXII CCD'
_diffrn_measurement_method \w
_diffrn_radiation_monochromator graphite
_diffrn_radiation_source 'fine-focus sealed tube'
_diffrn_radiation_type MoK\a
_diffrn_radiation_wavelength 0.71073
_diffrn_reflns_av_R_equivalents 0.0272
_diffrn_reflns_av_sigmaI/netI 0.0262
_diffrn_reflns_limit_h_max 6
_diffrn_reflns_limit_h_min -9
_diffrn_reflns_limit_k_max 11
_diffrn_reflns_limit_k_min -13
_diffrn_reflns_limit_l_max 32
_diffrn_reflns_limit_l_min -24
_diffrn_reflns_number 9244
_diffrn_reflns_theta_full 25.25
_diffrn_reflns_theta_max 25.25
_diffrn_reflns_theta_min 3.00
_diffrn_standards_number 0
_exptl_absorpt_coefficient_mu 0.320
_exptl_absorpt_correction_T_max 0.955
_exptl_absorpt_correction_T_min 0.942
_exptl_absorpt_correction_type multi-scan
_exptl_absorpt_process_details '(SADABS; Bruker, 2009)'
_exptl_crystal_colour colorless
_exptl_crystal_density_diffrn 1.431
_exptl_crystal_density_method 'not measured'
_exptl_crystal_description needle
_exptl_crystal_F_000 1024
_exptl_crystal_size_max 0.28
_exptl_crystal_size_mid 0.16
_exptl_crystal_size_min 0.14
_refine_diff_density_max 0.176
_refine_diff_density_min -0.218
_refine_ls_goodness_of_fit_ref 1.030
_refine_ls_hydrogen_treatment mixed
_refine_ls_matrix_type full
_refine_ls_number_parameters 160
_refine_ls_number_reflns 2064
_refine_ls_number_restraints 0
_refine_ls_restrained_S_all 1.030
_refine_ls_R_factor_all 0.0553
_refine_ls_R_factor_gt 0.0366
_refine_ls_shift/su_max 0.000
_refine_ls_shift/su_mean 0.000
_refine_ls_structure_factor_coef Fsqd
_refine_ls_weighting_details 'calc w=1/[\s^2^(Fo^2^)+(0.0469P)^2^+0.5400P] where P=(Fo^2^+2Fc^2^)/3'
_refine_ls_weighting_scheme calc
_refine_ls_wR_factor_gt 0.0880
_refine_ls_wR_factor_ref 0.0996
_reflns_number_gt 1561
_reflns_number_total 2064
_reflns_threshold_expression I>2\s(I)
_cod_data_source_file hb5690.cif
_cod_data_source_block I
_cod_database_code 2227574
_cod_database_fobs_code 2227574

loop_
_symmetry_equiv_pos_site_id
_symmetry_equiv_pos_as_xyz
1 x,y,z
2 1/2-x,-y,1/2+z
3 1/2+x,1/2-y,-z
4 -x,1/2+y,1/2-z
5 -x,-y,-z
6 1/2+x,y,1/2-z
7 1/2-x,1/2+y,z
8 x,1/2-y,1/2+z

loop_
_atom_site_aniso_label
_atom_site_aniso_U_11
_atom_site_aniso_U_22
_atom_site_aniso_U_33
_atom_site_aniso_U_12
_atom_site_aniso_U_13
_atom_site_aniso_U_23
Cl1 0.1415(7) 0.1043(6) 0.0418(3) 0.0140(4) -0.0015(4) 0.0171(3)
O1 0.0660(9) 0.0328(7) 0.0405(7) 0.0004(5) -0.0077(6) -0.0046(5)
O2 0.0679(9) 0.0339(7) 0.0428(8) -0.0089(6) -0.0031(6) -0.0018(5)
N1 0.0591(10) 0.0321(8) 0.0358(8) 0.0004(7) -0.0009(7) -0.0028(6)
C1 0.0373(9) 0.0326(9) 0.0366(9) 0.0072(7) 0.0002(7) -0.0006(7)
C2 0.0416(10) 0.0296(9) 0.0406(10) 0.0064(7) -0.0003(8) 0.0004(7)
C3 0.0546(12) 0.0406(10) 0.0431(10) 0.0015(9) -0.0044(9) -0.0076(8)
C4 0.0661(13) 0.0547(12) 0.0349(10) 0.0049(10) 0.0035(9) -0.0031(9)
C5 0.0592(12) 0.0490(12) 0.0456(11) -0.0030(9) 0.0109(9) 0.0038(8)
C6 0.0441(11) 0.0371(10) 0.0450(10) -0.0014(8) 0.0035(8) -0.0034(8)
C7 0.0370(10) 0.0341(10) 0.0395(10) 0.0058(7) -0.0015(7) -0.0010(7)
C8 0.0425(10) 0.0412(10) 0.0364(10) 0.0049(8) -0.0015(8) 0.0001(7)
C9 0.0797(15) 0.0471(12) 0.0389(10) -0.0058(10) 0.0010(10) -0.0005(8)
C10 0.0862(16) 0.0611(14) 0.0393(11) -0.0050(11) -0.0014(10) -0.0059(9)
C11 0.0687(14) 0.0661(14) 0.0359(11) 0.0103(10) 0.0010(10) 0.0072(9)
C12 0.0852(16) 0.0488(12) 0.0527(13) 0.0050(10) 0.0011(11) 0.0149(10)
C13 0.0713(14) 0.0409(10) 0.0466(12) 0.0039(9) -0.0017(10) 0.0018(8)

loop_
_atom_site_type_symbol
_atom_site_label
_atom_site_fract_x
_atom_site_fract_y
_atom_site_fract_z
_atom_site_U_iso_or_equiv
_atom_site_thermal_displace_type
_atom_site_calc_flag
_atom_site_refinement_flags
_atom_site_occupancy
Cl Cl1 0.37823(11) 0.20751(7) -0.03285(2) 0.0959(3) Uani . . 1.000
O O1 0.33904(17) -0.07407(10) 0.19332(4) 0.0464(4) Uani . . 1.000
O O2 0.52554(18) 0.23574(11) 0.26024(5) 0.0482(5) Uani . . 1.000
N N1 0.3890(2) 0.12607(13) 0.18202(5) 0.0423(5) Uani . . 1.000
C C1 0.3726(2) 0.04847(14) 0.26498(6) 0.0355(5) Uani . . 1.000
C C2 0.4477(2) 0.14916(14) 0.28844(6) 0.0373(6) Uani . . 1.000
C C3 0.4430(3) 0.15880(16) 0.33940(6) 0.0461(6) Uani . . 1.000
C C4 0.3619(3) 0.07148(18) 0.36719(7) 0.0519(7) Uani . . 1.000
C C5 0.2852(3) -0.02736(17) 0.34495(7) 0.0513(7) Uani . . 1.000
C C6 0.2926(2) -0.03846(15) 0.29454(6) 0.0421(6) Uani . . 1.000
C C7 0.3672(2) 0.02787(15) 0.21083(6) 0.0369(6) Uani . . 1.000
C C8 0.3852(2) 0.13776(15) 0.13042(6) 0.0400(6) Uani . . 1.000
C C9 0.3543(3) 0.04338(18) 0.09804(7) 0.0552(7) Uani . . 1.000
C C10 0.3524(3) 0.0662(2) 0.04786(7) 0.0622(8) Uani . . 1.000
C C11 0.3811(3) 0.1803(2) 0.03022(7) 0.0569(8) Uani . . 1.000
C C12 0.4125(3) 0.27414(19) 0.06207(8) 0.0622(8) Uani . . 1.000
C C13 0.4130(3) 0.25274(17) 0.11203(7) 0.0529(7) Uani . . 1.000
H H1 0.413(2) 0.1904(18) 0.1968(7) 0.0508 Uiso . . 1.000
H H2 0.565(3) 0.291(2) 0.2768(8) 0.0723 Uiso . . 1.000
H H3 0.49511 0.22482 0.35481 0.0553 Uiso . . 1.000
H H4 0.35862 0.07910 0.40130 0.0623 Uiso . . 1.000
H H5 0.22913 -0.08592 0.36383 0.0615 Uiso . . 1.000
H H6 0.24253 -0.10608 0.27973 0.0505 Uiso . . 1.000
H H9 0.33497 -0.03467 0.10984 0.0663 Uiso . . 1.000
H H10 0.33127 0.00296 0.02596 0.0746 Uiso . . 1.000
H H12 0.43326 0.35179 0.05002 0.0747 Uiso . . 1.000
H H13 0.43238 0.31672 0.13369 0.0635 Uiso . . 1.000

loop_
_atom_type_symbol
_atom_type_description
_atom_type_scat_dispersion_real
_atom_type_scat_dispersion_imag
_atom_type_scat_source
C C 0.0033 0.0016 'International Tables Vol C Tables 4.2.6.8 and 6.1.1.4'
H H 0.0000 0.0000 'International Tables Vol C Tables 4.2.6.8 and 6.1.1.4'
N N 0.0061 0.0033 'International Tables Vol C Tables 4.2.6.8 and 6.1.1.4'
O O 0.0106 0.0060 'International Tables Vol C Tables 4.2.6.8 and 6.1.1.4'
Cl Cl 0.1484 0.1585 'International Tables Vol C Tables 4.2.6.8 and 6.1.1.4'

loop_
_geom_angle_atom_site_label_1
_geom_angle_atom_site_label_2
_geom_angle_atom_site_label_3
_geom_angle_site_symmetry_1
_geom_angle_site_symmetry_2
_geom_angle_site_symmetry_3
_geom_angle
_geom_angle_publ_flag
C2 O2 H2 . . . 112.1(15) no
C7 N1 C8 . . . 130.51(14) no
C8 N1 H1 . . . 113.9(13) no
C7 N1 H1 . . . 115.5(13) no
C2 C1 C6 . . . 117.65(15) no
C2 C1 C7 . . . 125.47(14) no
C6 C1 C7 . . . 116.86(14) no
O2 C2 C3 . . . 121.20(15) no
O2 C2 C1 . . . 118.67(14) no
C1 C2 C3 . . . 120.13(15) no
C2 C3 C4 . . . 120.39(17) no
C3 C4 C5 . . . 120.52(17) no
C4 C5 C6 . . . 119.25(18) no
C1 C6 C5 . . . 122.03(16) no
N1 C7 C1 . . . 116.60(14) no
O1 C7 C1 . . . 121.48(14) no
O1 C7 N1 . . . 121.89(15) no
N1 C8 C9 . . . 124.58(16) no
N1 C8 C13 . . . 116.19(15) no
C9 C8 C13 . . . 119.22(16) no
C8 C9 C10 . . . 119.36(18) no
C9 C10 C11 . . . 120.73(19) no
Cl1 C11 C12 . . . 119.58(17) no
Cl1 C11 C10 . . . 120.19(16) no
C10 C11 C12 . . . 120.23(18) no
C11 C12 C13 . . . 119.54(19) no
C8 C13 C12 . . . 120.92(18) no
C2 C3 H3 . . . 120.00 no
C4 C3 H3 . . . 120.00 no
C3 C4 H4 . . . 120.00 no
C5 C4 H4 . . . 120.00 no
C4 C5 H5 . . . 120.00 no
C6 C5 H5 . . . 120.00 no
C1 C6 H6 . . . 119.00 no
C5 C6 H6 . . . 119.00 no
C8 C9 H9 . . . 120.00 no
C10 C9 H9 . . . 120.00 no
C9 C10 H10 . . . 120.00 no
C11 C10 H10 . . . 120.00 no
C11 C12 H12 . . . 120.00 no
C13 C12 H12 . . . 120.00 no
C8 C13 H13 . . . 120.00 no
C12 C13 H13 . . . 120.00 no

loop_
_geom_bond_atom_site_label_1
_geom_bond_atom_site_label_2
_geom_bond_site_symmetry_1
_geom_bond_site_symmetry_2
_geom_bond_distance
_geom_bond_publ_flag
Cl1 C11 . . 1.738(2) no
O1 C7 . . 1.239(2) no
O2 C2 . . 1.362(2) no
O2 H2 . . 0.82(2) no
N1 C8 . . 1.407(2) no
N1 C7 . . 1.346(2) no
N1 H1 . . 0.84(2) no
C1 C6 . . 1.393(2) no
C1 C7 . . 1.488(2) no
C1 C2 . . 1.404(2) no
C2 C3 . . 1.388(2) no
C3 C4 . . 1.372(3) no
C4 C5 . . 1.378(3) no
C5 C6 . . 1.375(3) no
C8 C13 . . 1.379(3) no
C8 C9 . . 1.382(3) no
C9 C10 . . 1.385(3) no
C10 C11 . . 1.364(3) no
C11 C12 . . 1.370(3) no
C12 C13 . . 1.376(3) no
C3 H3 . . 0.9300 no
C4 H4 . . 0.9300 no
C5 H5 . . 0.9300 no
C6 H6 . . 0.9300 no
C9 H9 . . 0.9300 no
C10 H10 . . 0.9300 no
C12 H12 . . 0.9300 no
C13 H13 . . 0.9300 no

loop_
_geom_hbond_atom_site_label_D
_geom_hbond_atom_site_label_H
_geom_hbond_atom_site_label_A
_geom_hbond_site_symmetry_A
_geom_hbond_distance_DH
_geom_hbond_distance_HA
_geom_hbond_distance_DA
_geom_hbond_angle_DHA
_geom_hbond_publ_flag
N1 H1 O2 . 0.84(2) 1.991(18) 2.6588(19) 136.4(17) yes
O2 H2 O1 4_655 0.82(2) 1.85(2) 2.6582(17) 173(2) yes
C9 H9 O1 . 0.93 2.31 2.895(2) 121 yes

loop_
_geom_torsion_atom_site_label_1
_geom_torsion_atom_site_label_2
_geom_torsion_atom_site_label_3
_geom_torsion_atom_site_label_4
_geom_torsion_site_symmetry_1
_geom_torsion_site_symmetry_2
_geom_torsion_site_symmetry_3
_geom_torsion_site_symmetry_4
_geom_torsion
_geom_torsion_publ_flag
C8 N1 C7 O1 . . . . 0.3(3) no
C8 N1 C7 C1 . . . . -177.67(16) no
C7 N1 C8 C9 . . . . 0.8(3) no
C7 N1 C8 C13 . . . . -179.92(18) no
C6 C1 C2 O2 . . . . -179.53(14) no
C6 C1 C2 C3 . . . . 0.9(2) no
C7 C1 C2 O2 . . . . -1.1(2) no
C7 C1 C2 C3 . . . . 179.34(16) no
C2 C1 C6 C5 . . . . 0.4(2) no
C7 C1 C6 C5 . . . . -178.18(16) no
C2 C1 C7 O1 . . . . 161.80(16) no
C2 C1 C7 N1 . . . . -20.2(2) no
C6 C1 C7 O1 . . . . -19.8(2) no
C6 C1 C7 N1 . . . . 158.21(15) no
O2 C2 C3 C4 . . . . 179.11(18) no
C1 C2 C3 C4 . . . . -1.4(3) no
C2 C3 C4 C5 . . . . 0.5(3) no
C3 C4 C5 C6 . . . . 0.8(3) no
C4 C5 C6 C1 . . . . -1.2(3) no
N1 C8 C9 C10 . . . . 179.49(18) no
C13 C8 C9 C10 . . . . 0.2(3) no
N1 C8 C13 C12 . . . . 179.81(19) no
C9 C8 C13 C12 . . . . -0.8(3) no
C8 C9 C10 C11 . . . . 0.2(3) no
C9 C10 C11 Cl1 . . . . -179.98(19) no
C9 C10 C11 C12 . . . . 0.1(4) no
Cl1 C11 C12 C13 . . . . 179.35(18) no
C10 C11 C12 C13 . . . . -0.7(4) no
C11 C12 C13 C8 . . . . 1.1(3) no

loop_
_cod_related_entry_id
_cod_related_entry_database
_cod_related_entry_code
1 ChemSpider 69678
